data_7054512
loop_
_publ_author_name
'Li, Jun-Ling'
'Jiang, Lin'
'Wang, Bi-Wei'
'Tian, Jin-Lei'
'Gu, Wen'
'Liu, Xin'
'Yan, Shi-Ping'

_publ_section_title
;
 Significant differences in the biological activity of mononuclear Cu(ii)
 and Ni(ii) complexes with the polyquinolinyl ligand
;
_journal_issue 1
_journal_name_full 'New J. Chem.'
_journal_page_first 529
_journal_paper_doi 10.1039/C4NJ00876F
_journal_volume 39
_journal_year 2015
_chemical_formula_sum 'C27 H23 Cu N3 O4 S'
_chemical_formula_weight 549.08
_chemical_name_systematic
; 
 ? 
;
_space_group_IT_number 15
_symmetry_cell_setting monoclinic
_symmetry_space_group_name_Hall '-C 2yc'
_symmetry_space_group_name_H-M 'C 1 2/c 1'
_atom_sites_solution_hydrogens geom
_atom_sites_solution_primary direct
_atom_sites_solution_secondary difmap
_audit_creation_method SHELXL-97
_cell_angle_alpha 90.00
_cell_angle_beta 107.99(3)
_cell_angle_gamma 90.00
_cell_formula_units_Z 8
_cell_length_a 26.919(5)
_cell_length_b 8.7230(17)
_cell_length_c 22.424(5)
_cell_measurement_reflns_used 5898
_cell_measurement_temperature 293(2)
_cell_measurement_theta_max 27.9064
_cell_measurement_theta_min 1.9097
_cell_volume 5008.1(19)
_computing_cell_refinement 'Bruker XSCANS'
_computing_data_collection 'Bruker XSCANS'
_computing_data_reduction 'Bruker SHELXTL'
_computing_molecular_graphics 'Bruker SHELXTL'
_computing_publication_material 'Bruker SHELXTL'
_computing_structure_refinement 'SHELXL-97 (Sheldrick, 1997)'
_computing_structure_solution 'SHELXS-97 (Sheldrick, 1990)'
_diffrn_ambient_temperature 293(2)
_diffrn_measured_fraction_theta_full 0.998
_diffrn_measured_fraction_theta_max 0.998
_diffrn_measurement_device_type 'Bruker P4'
_diffrn_measurement_method '\w scans'
_diffrn_radiation_monochromator graphite
_diffrn_radiation_source 'fine-focus sealed tube'
_diffrn_radiation_type MoK\a
_diffrn_radiation_wavelength 0.71073
_diffrn_reflns_av_R_equivalents 0.0919
_diffrn_reflns_av_unetI/netI 0.1007
_diffrn_reflns_limit_h_max 31
_diffrn_reflns_limit_h_min -31
_diffrn_reflns_limit_k_max 10
_diffrn_reflns_limit_k_min -8
_diffrn_reflns_limit_l_max 26
_diffrn_reflns_limit_l_min -26
_diffrn_reflns_number 16212
_diffrn_reflns_theta_full 25.01
_diffrn_reflns_theta_max 25.01
_diffrn_reflns_theta_min 1.91
_exptl_absorpt_coefficient_mu 0.994
_exptl_absorpt_correction_T_max 1.0000
_exptl_absorpt_correction_T_min 0.5334
_exptl_absorpt_correction_type multi-scan
_exptl_absorpt_process_details CrystalClear
_exptl_crystal_colour green
_exptl_crystal_density_diffrn 1.456
_exptl_crystal_density_method 'not measured'
_exptl_crystal_description prism
_exptl_crystal_F_000 2264
_exptl_crystal_size_max 0.2
_exptl_crystal_size_mid 0.15
_exptl_crystal_size_min 0.12
_refine_diff_density_max 0.561
_refine_diff_density_min -0.718
_refine_diff_density_rms 0.079
_refine_ls_extinction_coef 0.00060(8)
_refine_ls_extinction_expression Fc^*^=kFc[1+0.001xFc^2^\l^3^/sin(2\q)]^-1/4^
_refine_ls_extinction_method SHELXL
_refine_ls_goodness_of_fit_ref 0.922
_refine_ls_hydrogen_treatment mixed
_refine_ls_matrix_type full
_refine_ls_number_parameters 326
_refine_ls_number_reflns 4419
_refine_ls_number_restraints 0
_refine_ls_restrained_S_all 0.922
_refine_ls_R_factor_all 0.0869
_refine_ls_R_factor_gt 0.0567
_refine_ls_shift/su_max 0.001
_refine_ls_shift/su_mean 0.000
_refine_ls_structure_factor_coef Fsqd
_refine_ls_weighting_details 'calc w=1/[\s^2^(Fo^2^)+(0.0495P)^2^+0.0000P] where P=(Fo^2^+2Fc^2^)/3'
_refine_ls_weighting_scheme calc
_refine_ls_wR_factor_gt 0.1150
_refine_ls_wR_factor_ref 0.1274
_reflns_number_gt 2681
_reflns_number_total 4419
_reflns_threshold_expression >2sigma(I)
_cod_data_source_file c4nj00876f2.cif
_cod_data_source_block 1
_cod_depositor_comments 'Adding full bibliography for 7054512--7054513.cif.'
_cod_original_cell_volume 5008.2(17)
_cod_original_sg_symbol_H-M C2/c
_cod_database_code 7054512

loop_
_symmetry_equiv_pos_as_xyz
'x, y, z'
'-x, y, -z+1/2'
'x+1/2, y+1/2, z'
'-x+1/2, y+1/2, -z+1/2'
'-x, -y, -z'
'x, -y, z-1/2'
'-x+1/2, -y+1/2, -z'
'x+1/2, -y+1/2, z-1/2'

loop_
_atom_site_label
_atom_site_type_symbol
_atom_site_fract_x
_atom_site_fract_y
_atom_site_fract_z
_atom_site_U_iso_or_equiv
_atom_site_adp_type
_atom_site_occupancy
_atom_site_symmetry_multiplicity
_atom_site_calc_flag
_atom_site_refinement_flags
Cu1 Cu 0.857641(17) 0.21839(6) 0.87079(2) 0.0414(2) Uani 1 1 d .
N1 N 0.82178(12) 0.1373(4) 0.94343(17) 0.0442(10) Uani 1 1 d .
N2 N 0.82831(12) 0.0143(4) 0.83436(15) 0.0417(9) Uani 1 1 d .
N3 N 0.92850(12) 0.1115(4) 0.89534(14) 0.0370(9) Uani 1 1 d .
C1 C 0.78114(16) -0.0195(5) 0.8538(2) 0.0555(13) Uani 1 1 d .
H1A H 0.7516 0.0371 0.8271 0.067 Uiso 1 1 calc R
H1B H 0.7731 -0.1280 0.8481 0.067 Uiso 1 1 calc R
C2 C 0.78904(16) 0.0223(6) 0.9203(2) 0.0493(12) Uani 1 1 d .
C3 C 0.76061(17) -0.0540(6) 0.9555(3) 0.0638(15) Uani 1 1 d .
H3 H 0.7391 -0.1368 0.9384 0.077 Uiso 1 1 calc R
C4 C 0.76536(18) -0.0041(7) 1.0145(3) 0.0662(16) Uani 1 1 d .
H4 H 0.7470 -0.0530 1.0379 0.079 Uiso 1 1 calc R
C5 C 0.79821(17) 0.1222(6) 1.0405(2) 0.0536(13) Uani 1 1 d .
C6 C 0.80408(19) 0.1852(7) 1.1001(2) 0.0667(16) Uani 1 1 d .
H6 H 0.7853 0.1445 1.1249 0.080 Uiso 1 1 calc R
C7 C 0.8366(2) 0.3032(7) 1.1213(2) 0.0681(16) Uani 1 1 d .
H7 H 0.8404 0.3426 1.1610 0.082 Uiso 1 1 calc R
C8 C 0.86478(17) 0.3682(6) 1.0851(2) 0.0615(14) Uani 1 1 d .
H8 H 0.8873 0.4496 1.1010 0.074 Uiso 1 1 calc R
C9 C 0.85962(16) 0.3134(6) 1.0262(2) 0.0515(13) Uani 1 1 d .
H9 H 0.8781 0.3586 1.0020 0.062 Uiso 1 1 calc R
C10 C 0.82688(15) 0.1904(5) 1.0030(2) 0.0456(12) Uani 1 1 d .
C11 C 0.86857(15) -0.1034(5) 0.86317(19) 0.0482(12) Uani 1 1 d .
H11A H 0.8671 -0.1836 0.8327 0.058 Uiso 1 1 calc R
H11B H 0.8606 -0.1494 0.8985 0.058 Uiso 1 1 calc R
C12 C 0.92299(16) -0.0388(5) 0.88515(18) 0.0410(11) Uani 1 1 d .
C13 C 0.96596(17) -0.1409(5) 0.8974(2) 0.0511(12) Uani 1 1 d .
H13 H 0.9606 -0.2447 0.8881 0.061 Uiso 1 1 calc R
C14 C 1.01468(17) -0.0855(6) 0.9228(2) 0.0549(13) Uani 1 1 d .
H14 H 1.0430 -0.1519 0.9318 0.066 Uiso 1 1 calc R
C15 C 1.02312(16) 0.0716(6) 0.93592(19) 0.0444(12) Uani 1 1 d .
C16 C 1.07304(16) 0.1342(6) 0.9628(2) 0.0550(14) Uani 1 1 d .
H16 H 1.1022 0.0707 0.9723 0.066 Uiso 1 1 calc R
C17 C 1.07914(18) 0.2875(7) 0.9751(2) 0.0595(14) Uani 1 1 d .
H17 H 1.1123 0.3279 0.9938 0.071 Uiso 1 1 calc R
C18 C 1.03538(17) 0.3834(6) 0.9592(2) 0.0597(14) Uani 1 1 d .
H18 H 1.0398 0.4881 0.9668 0.072 Uiso 1 1 calc R
C19 C 0.98600(16) 0.3259(5) 0.9327(2) 0.0477(12) Uani 1 1 d .
H19 H 0.9573 0.3911 0.9225 0.057 Uiso 1 1 calc R
C20 C 0.97920(15) 0.1691(5) 0.92124(18) 0.0386(11) Uani 1 1 d .
C21 C 0.81343(17) 0.0122(6) 0.76377(19) 0.0607(14) Uani 1 1 d .
H21A H 0.8050 -0.0921 0.7491 0.073 Uiso 1 1 calc R
H21B H 0.7823 0.0740 0.7467 0.073 Uiso 1 1 calc R
C22 C 0.85600(19) 0.0719(6) 0.7393(2) 0.0542(13) Uani 1 1 d .
C23 C 0.8940(2) -0.0240(7) 0.7296(2) 0.0681(16) Uani 1 1 d .
H23 H 0.8935 -0.1283 0.7381 0.082 Uiso 1 1 calc R
C24 C 0.9326(2) 0.0344(9) 0.7076(3) 0.089(2) Uani 1 1 d .
H24 H 0.9581 -0.0310 0.7021 0.106 Uiso 1 1 calc R
C25 C 0.9340(3) 0.1836(11) 0.6939(3) 0.109(3) Uani 1 1 d .
H25 H 0.9600 0.2208 0.6784 0.131 Uiso 1 1 calc R
C26 C 0.8972(3) 0.2805(9) 0.7027(3) 0.101(2) Uani 1 1 d .
H26 H 0.8985 0.3844 0.6939 0.121 Uiso 1 1 calc R
C27 C 0.8579(2) 0.2247(7) 0.7248(2) 0.0732(17) Uani 1 1 d .
H27 H 0.8325 0.2913 0.7299 0.088 Uiso 1 1 calc R
S1 S 0.82262(4) 0.49385(14) 0.84289(5) 0.0462(3) Uani 1 1 d .
O1 O 0.87504(10) 0.4384(3) 0.88510(13) 0.0519(8) Uani 1 1 d .
O2 O 0.79475(10) 0.3420(3) 0.82425(13) 0.0508(8) Uani 1 1 d .
O3 O 0.82887(12) 0.5710(4) 0.78863(14) 0.0661(10) Uani 1 1 d .
O4 O 0.79691(11) 0.5873(4) 0.87784(15) 0.0633(9) Uani 1 1 d .

loop_
_atom_site_aniso_label
_atom_site_aniso_U_11
_atom_site_aniso_U_22
_atom_site_aniso_U_33
_atom_site_aniso_U_23
_atom_site_aniso_U_13
_atom_site_aniso_U_12
Cu1 0.0330(3) 0.0292(3) 0.0556(4) 0.0001(3) 0.0041(3) -0.0013(2)
N1 0.0261(19) 0.042(3) 0.062(2) 0.006(2) 0.0103(17) -0.0004(18)
N2 0.0304(19) 0.036(2) 0.051(2) -0.0010(18) 0.0015(16) -0.0050(17)
N3 0.038(2) 0.031(2) 0.0405(19) -0.0016(16) 0.0085(16) -0.0010(17)
C1 0.041(3) 0.036(3) 0.082(3) 0.001(3) 0.008(2) -0.010(2)
C2 0.031(2) 0.038(3) 0.074(3) 0.011(3) 0.008(2) 0.002(2)
C3 0.046(3) 0.044(4) 0.101(4) 0.022(3) 0.021(3) -0.008(3)
C4 0.050(3) 0.063(4) 0.092(4) 0.036(3) 0.030(3) 0.007(3)
C5 0.042(3) 0.051(4) 0.068(3) 0.022(3) 0.017(2) 0.013(3)
C6 0.058(3) 0.083(5) 0.065(4) 0.033(3) 0.028(3) 0.020(3)
C7 0.071(4) 0.080(5) 0.054(3) 0.005(3) 0.021(3) 0.011(3)
C8 0.050(3) 0.065(4) 0.068(3) 0.002(3) 0.016(3) 0.005(3)
C9 0.037(3) 0.056(4) 0.061(3) 0.003(3) 0.015(2) -0.002(2)
C10 0.027(2) 0.044(3) 0.064(3) 0.013(3) 0.012(2) 0.010(2)
C11 0.050(3) 0.031(3) 0.056(3) -0.004(2) 0.004(2) 0.001(2)
C12 0.045(3) 0.029(3) 0.043(2) 0.001(2) 0.004(2) -0.002(2)
C13 0.051(3) 0.033(3) 0.067(3) -0.003(2) 0.014(2) 0.007(2)
C14 0.038(3) 0.058(4) 0.068(3) 0.011(3) 0.016(2) 0.020(3)
C15 0.042(3) 0.045(3) 0.047(3) 0.011(2) 0.014(2) 0.008(2)
C16 0.032(3) 0.060(4) 0.070(3) 0.011(3) 0.010(2) 0.006(3)
C17 0.036(3) 0.070(4) 0.066(3) 0.004(3) 0.006(2) -0.007(3)
C18 0.043(3) 0.051(4) 0.080(3) -0.007(3) 0.011(3) -0.014(3)
C19 0.032(2) 0.038(3) 0.069(3) -0.005(2) 0.010(2) -0.002(2)
C20 0.034(2) 0.042(3) 0.040(2) -0.001(2) 0.0106(19) -0.003(2)
C21 0.054(3) 0.054(4) 0.060(3) -0.009(3) -0.002(2) -0.006(3)
C22 0.059(3) 0.050(4) 0.042(3) -0.003(2) -0.001(2) -0.011(3)
C23 0.081(4) 0.058(4) 0.061(3) -0.012(3) 0.017(3) 0.011(3)
C24 0.090(5) 0.110(7) 0.073(4) -0.020(4) 0.035(3) 0.002(5)
C25 0.133(7) 0.130(8) 0.080(5) -0.009(5) 0.057(4) -0.035(6)
C26 0.161(7) 0.085(6) 0.075(4) 0.015(4) 0.064(5) -0.002(5)
C27 0.097(4) 0.067(5) 0.055(3) 0.006(3) 0.023(3) 0.010(4)
S1 0.0384(7) 0.0290(7) 0.0663(8) 0.0037(6) 0.0089(6) -0.0019(5)
O1 0.0325(16) 0.035(2) 0.077(2) -0.0011(16) 0.0014(15) 0.0001(15)
O2 0.0328(16) 0.0284(19) 0.078(2) 0.0004(16) -0.0019(15) -0.0046(14)
O3 0.090(2) 0.043(2) 0.066(2) 0.0138(17) 0.0250(18) -0.008(2)
O4 0.064(2) 0.034(2) 0.102(3) 0.0002(19) 0.0402(19) 0.0097(17)

loop_
_atom_type_symbol
_atom_type_description
_atom_type_scat_dispersion_real
_atom_type_scat_dispersion_imag
_atom_type_scat_source
C C 0.0033 0.0016 'International Tables Vol C Tables 4.2.6.8 and 6.1.1.4'
H H 0.0000 0.0000 'International Tables Vol C Tables 4.2.6.8 and 6.1.1.4'
N N 0.0061 0.0033 'International Tables Vol C Tables 4.2.6.8 and 6.1.1.4'
O O 0.0106 0.0060 'International Tables Vol C Tables 4.2.6.8 and 6.1.1.4'
Cu Cu 0.3201 1.2651 'International Tables Vol C Tables 4.2.6.8 and 6.1.1.4'
S S 0.1246 0.1234 'International Tables Vol C Tables 4.2.6.8 and 6.1.1.4'

loop_
_geom_angle_atom_site_label_1
_geom_angle_atom_site_label_2
_geom_angle_atom_site_label_3
_geom_angle
O1 Cu1 O2 71.48(11)
O1 Cu1 N2 165.08(12)
O2 Cu1 N2 95.85(12)
O1 Cu1 N3 104.17(13)
O2 Cu1 N3 162.60(13)
N2 Cu1 N3 85.54(13)
O1 Cu1 N1 108.72(13)
O2 Cu1 N1 93.67(12)
N2 Cu1 N1 79.25(14)
N3 Cu1 N1 103.62(13)
C2 N1 C10 119.1(4)
C2 N1 Cu1 109.6(3)
C10 N1 Cu1 131.2(3)
C11 N2 C1 107.9(3)
C11 N2 C21 111.7(3)
C1 N2 C21 109.2(3)
C11 N2 Cu1 107.0(2)
C1 N2 Cu1 108.6(3)
C21 N2 Cu1 112.3(3)
C12 N3 C20 117.9(3)
C12 N3 Cu1 111.0(3)
C20 N3 Cu1 131.1(3)
C2 C1 N2 111.9(3)
N1 C2 C3 122.8(5)
N1 C2 C1 116.7(4)
C3 C2 C1 120.5(5)
C4 C3 C2 118.9(5)
C3 C4 C5 120.5(5)
C6 C5 C4 124.4(5)
C6 C5 C10 118.1(5)
C4 C5 C10 117.4(5)
C7 C6 C5 120.4(5)
C6 C7 C8 121.3(5)
C9 C8 C7 120.5(5)
C8 C9 C10 119.8(5)
N1 C10 C9 119.0(4)
N1 C10 C5 121.2(4)
C9 C10 C5 119.8(5)
N2 C11 C12 112.9(4)
N3 C12 C13 123.0(4)
N3 C12 C11 118.1(4)
C13 C12 C11 118.8(4)
C14 C13 C12 119.0(4)
C13 C14 C15 120.8(4)
C16 C15 C14 122.8(4)
C16 C15 C20 119.2(5)
C14 C15 C20 118.0(4)
C17 C16 C15 120.5(4)
C16 C17 C18 119.7(4)
C19 C18 C17 121.2(5)
C18 C19 C20 119.6(4)
C19 C20 N3 119.0(4)
C19 C20 C15 119.7(4)
N3 C20 C15 121.3(4)
C22 C21 N2 113.1(3)
C27 C22 C23 117.6(5)
C27 C22 C21 120.5(5)
C23 C22 C21 121.9(5)
C24 C23 C22 120.4(6)
C25 C24 C23 121.3(7)
C24 C25 C26 119.8(7)
C25 C26 C27 120.1(7)
C22 C27 C26 120.8(6)
O3 S1 O4 113.2(2)
O3 S1 O1 110.27(19)
O4 S1 O1 110.53(18)
O3 S1 O2 110.55(19)
O4 S1 O2 111.28(18)
O1 S1 O2 100.34(16)
S1 O1 Cu1 94.61(14)
S1 O2 Cu1 93.43(13)

loop_
_geom_bond_atom_site_label_1
_geom_bond_atom_site_label_2
_geom_bond_distance
Cu1 O1 1.978(3)
Cu1 O2 2.007(3)
Cu1 N2 2.015(3)
Cu1 N3 2.040(3)
Cu1 N1 2.249(4)
N1 C2 1.330(5)
N1 C10 1.381(5)
N2 C11 1.488(5)
N2 C1 1.493(5)
N2 C21 1.508(5)
N3 C12 1.331(5)
N3 C20 1.401(5)
C1 C2 1.485(6)
C2 C3 1.423(6)
C3 C4 1.362(6)
C4 C5 1.420(7)
C5 C6 1.408(7)
C5 C10 1.433(6)
C6 C7 1.340(7)
C7 C8 1.392(6)
C8 C9 1.370(6)
C9 C10 1.384(6)
C11 C12 1.503(5)
C12 C13 1.418(5)
C13 C14 1.348(6)
C14 C15 1.405(6)
C15 C16 1.402(6)
C15 C20 1.410(5)
C16 C17 1.365(6)
C17 C18 1.399(6)
C18 C19 1.373(5)
C19 C20 1.393(6)
C21 C22 1.508(6)
C22 C27 1.376(7)
C22 C23 1.390(6)
C23 C24 1.377(7)
C24 C25 1.341(9)
C25 C26 1.361(9)
C26 C27 1.390(7)
S1 O3 1.445(3)
S1 O4 1.447(3)
S1 O1 1.515(3)
S1 O2 1.516(3)
